data_4066080
loop_
_publ_author_name
'Koller, J\"urgen'
'Bergman, Robert G.'

_publ_section_title
;
 Synthesis, Characterization, and Reactivity of Aluminum Alkyl/Amide
 Complexes Supported by Guanidinate and Monoanionic OCO-Pincer Ligands
;
_journal_issue 15
_journal_name_full Organometallics
_journal_page_first 3350
_journal_paper_doi 10.1021/om100278b
_journal_volume 29
_journal_year 2010
_chemical_formula_sum 'C43 H76 Al N5 Si2'
_chemical_formula_weight 746.25
_space_group_IT_number 19
_symmetry_cell_setting orthorhombic
_symmetry_space_group_name_Hall 'P 2ac 2ab'
_symmetry_space_group_name_H-M 'P 21 21 21'
_atom_sites_solution_hydrogens geom
_atom_sites_solution_primary direct
_atom_sites_solution_secondary difmap
_audit_creation_method SHELXL-97
_audit_update_record
;
2009-05-14 # Formatted by publCIF
;
_cell_angle_alpha 90.00
_cell_angle_beta 90.00
_cell_angle_gamma 90.00
_cell_formula_units_Z 4
_cell_length_a 9.9516(4)
_cell_length_b 20.8100(8)
_cell_length_c 21.9195(8)
_cell_measurement_reflns_used 9796
_cell_measurement_temperature 128(2)
_cell_measurement_theta_max 28.18
_cell_measurement_theta_min 2.25
_cell_volume 4539.4(3)
_computing_cell_refinement 'Bruker APEX2 v.2009.1'
_computing_data_collection 'Bruker APEX2 v.2009.1'
_computing_data_reduction 'Bruker APEX2 v.2009.1'
_computing_molecular_graphics ORTEP-32
_computing_publication_material 'Bruker SHELXTL v6.14'
_computing_structure_refinement SHELXL-97
_computing_structure_solution SHELXS-97
_diffrn_ambient_temperature 128(2)
_diffrn_detector_area_resol_mean 8.366
_diffrn_measured_fraction_theta_full 0.995
_diffrn_measured_fraction_theta_max 0.995
_diffrn_measurement_device_type 'Bruker APEX-I CCD'
_diffrn_measurement_method '\f and \w scans'
_diffrn_radiation_monochromator graphite
_diffrn_radiation_source 'fine-focus sealed tube'
_diffrn_radiation_type MoK\a
_diffrn_radiation_wavelength 0.71073
_diffrn_reflns_av_R_equivalents 0.0737
_diffrn_reflns_av_sigmaI/netI 0.0473
_diffrn_reflns_limit_h_max 12
_diffrn_reflns_limit_h_min -12
_diffrn_reflns_limit_k_max 26
_diffrn_reflns_limit_k_min -26
_diffrn_reflns_limit_l_max 28
_diffrn_reflns_limit_l_min -27
_diffrn_reflns_number 61299
_diffrn_reflns_theta_full 27.50
_diffrn_reflns_theta_max 27.50
_diffrn_reflns_theta_min 1.35
_diffrn_standards_number 0
_exptl_absorpt_coefficient_mu 0.131
_exptl_absorpt_correction_T_max 0.9780
_exptl_absorpt_correction_T_min 0.9482
_exptl_absorpt_correction_type multi-scan
_exptl_absorpt_process_details SADABS
_exptl_crystal_colour colourless
_exptl_crystal_density_diffrn 1.092
_exptl_crystal_density_meas ?
_exptl_crystal_density_method 'not measured'
_exptl_crystal_description tablets
_exptl_crystal_F_000 1640
_exptl_crystal_size_max 0.41
_exptl_crystal_size_mid 0.21
_exptl_crystal_size_min 0.17
_refine_diff_density_max 0.284
_refine_diff_density_min -0.172
_refine_diff_density_rms 0.038
_refine_ls_abs_structure_details 'Flack H D (1983), Acta Cryst. A39, 876-881'
_refine_ls_abs_structure_Flack -0.08(7)
_refine_ls_extinction_method none
_refine_ls_goodness_of_fit_ref 1.037
_refine_ls_hydrogen_treatment mixed
_refine_ls_matrix_type full
_refine_ls_number_parameters 468
_refine_ls_number_reflns 10331
_refine_ls_number_restraints 0
_refine_ls_restrained_S_all 1.037
_refine_ls_R_factor_all 0.0422
_refine_ls_R_factor_gt 0.0348
_refine_ls_shift/su_max 0.001
_refine_ls_shift/su_mean 0.000
_refine_ls_structure_factor_coef Fsqd
_refine_ls_weighting_details 'calc w=1/[\s^2^(Fo^2^)+(0.0435P)^2^] where P=(Fo^2^+2Fc^2^)/3'
_refine_ls_weighting_scheme calc
_refine_ls_wR_factor_gt 0.0821
_refine_ls_wR_factor_ref 0.0861
_reflns_number_gt 9033
_reflns_number_total 10331
_reflns_threshold_expression I>2\s(I)
_cod_data_source_file om100278b_si_001.cif
_cod_data_source_block 6a
_cod_depositor_comments
;
The following automatic conversions were performed:

'_exptl_crystal_density_meas' value 'not measured' was changed to '?'
- the value is perceived as not measured.

Automatic conversion script
Id: cif_fix_values 3008 2015-01-20 13:52:24Z robertas 
;
_cod_original_sg_symbol_H-M P212121
_cod_database_code 4066080

loop_
_symmetry_equiv_pos_as_xyz
'x, y, z'
'-x+1/2, -y, z+1/2'
'-x, y+1/2, -z+1/2'
'x+1/2, -y+1/2, -z'

loop_
_atom_site_label
_atom_site_type_symbol
_atom_site_fract_x
_atom_site_fract_y
_atom_site_fract_z
_atom_site_U_iso_or_equiv
_atom_site_adp_type
_atom_site_occupancy
_atom_site_symmetry_multiplicity
_atom_site_calc_flag
_atom_site_refinement_flags
Al1 Al 0.02718(5) 0.14997(2) 0.25011(2) 0.01724(10) Uani 1 1 d .
Si1 Si 0.10804(5) -0.03297(2) 0.38621(2) 0.02469(11) Uani 1 1 d .
Si2 Si 0.32860(5) 0.07225(2) 0.40198(2) 0.02125(10) Uani 1 1 d .
N1 N 0.14553(13) 0.08024(6) 0.26468(6) 0.0192(3) Uani 1 1 d .
N2 N 0.02190(14) 0.12572(6) 0.33486(6) 0.0186(3) Uani 1 1 d .
N3 N 0.17940(13) 0.04284(6) 0.36892(6) 0.0180(3) Uani 1 1 d .
N4 N 0.09697(15) 0.23036(6) 0.24807(7) 0.0239(3) Uani 1 1 d .
N5 N -0.10479(14) 0.12271(6) 0.20011(6) 0.0200(3) Uani 1 1 d .
C1 C 0.11697(16) 0.08139(7) 0.32424(7) 0.0179(3) Uani 1 1 d .
C2 C 0.25022(16) 0.04128(7) 0.23600(7) 0.0195(3) Uani 1 1 d .
H2A H 0.2855 0.0109 0.2662 0.023 Uiso 1 1 calc R
C3 C 0.19221(19) 0.00364(9) 0.18247(8) 0.0299(4) Uani 1 1 d .
H3A H 0.1524 0.0332 0.1534 0.036 Uiso 1 1 calc R
H3B H 0.1221 -0.0249 0.1970 0.036 Uiso 1 1 calc R
C4 C 0.3015(2) -0.03572(9) 0.15090(8) 0.0365(5) Uani 1 1 d .
H4A H 0.3372 -0.0672 0.1792 0.044 Uiso 1 1 calc R
H4B H 0.2630 -0.0586 0.1165 0.044 Uiso 1 1 calc R
C5 C 0.4142(2) 0.00737(10) 0.12878(8) 0.0382(5) Uani 1 1 d .
H5A H 0.3799 0.0365 0.0979 0.046 Uiso 1 1 calc R
H5B H 0.4839 -0.0187 0.1103 0.046 Uiso 1 1 calc R
C6 C 0.4741(2) 0.04617(9) 0.18109(9) 0.0380(5) Uani 1 1 d .
H6A H 0.5412 0.0756 0.1652 0.046 Uiso 1 1 calc R
H6B H 0.5179 0.0174 0.2096 0.046 Uiso 1 1 calc R
C7 C 0.36465(17) 0.08421(8) 0.21416(8) 0.0279(4) Uani 1 1 d .
H7A H 0.4039 0.1060 0.2490 0.033 Uiso 1 1 calc R
H7B H 0.3290 0.1167 0.1868 0.033 Uiso 1 1 calc R
C8 C -0.03387(16) 0.13969(7) 0.39499(7) 0.0207(3) Uani 1 1 d .
H8A H 0.0233 0.1196 0.4260 0.025 Uiso 1 1 calc R
C9 C -0.17640(18) 0.11290(8) 0.40133(8) 0.0267(4) Uani 1 1 d .
H9A H -0.2331 0.1311 0.3698 0.032 Uiso 1 1 calc R
H9B H -0.1745 0.0667 0.3958 0.032 Uiso 1 1 calc R
C10 C -0.2357(2) 0.12851(9) 0.46376(8) 0.0356(4) Uani 1 1 d .
H10A H -0.3270 0.1124 0.4658 0.043 Uiso 1 1 calc R
H10B H -0.1835 0.1071 0.4951 0.043 Uiso 1 1 calc R
C11 C -0.2360(2) 0.20059(9) 0.47585(9) 0.0390(5) Uani 1 1 d .
H11A H -0.2966 0.2216 0.4475 0.047 Uiso 1 1 calc R
H11B H -0.2682 0.2087 0.5169 0.047 Uiso 1 1 calc R
C12 C -0.0954(2) 0.22848(9) 0.46869(9) 0.0356(4) Uani 1 1 d .
H12A H -0.0376 0.2114 0.5004 0.043 Uiso 1 1 calc R
H12B H -0.0992 0.2748 0.4734 0.043 Uiso 1 1 calc R
C13 C -0.03627(19) 0.21212(7) 0.40619(8) 0.0264(4) Uani 1 1 d .
H13A H -0.0894 0.2327 0.3747 0.032 Uiso 1 1 calc R
H13B H 0.0545 0.2288 0.4036 0.032 Uiso 1 1 calc R
C14 C 0.0140(2) -0.03069(10) 0.45961(9) 0.0405(5) Uani 1 1 d .
H14A H -0.0582 -0.0003 0.4566 0.061 Uiso 1 1 calc R
H14B H 0.0737 -0.0181 0.4919 0.061 Uiso 1 1 calc R
H14C H -0.0218 -0.0726 0.4682 0.061 Uiso 1 1 calc R
C15 C 0.2466(2) -0.09277(8) 0.39381(10) 0.0393(5) Uani 1 1 d .
H15A H 0.2965 -0.0946 0.3564 0.059 Uiso 1 1 calc R
H15B H 0.2093 -0.1343 0.4025 0.059 Uiso 1 1 calc R
H15C H 0.3052 -0.0801 0.4264 0.059 Uiso 1 1 calc R
C16 C -0.0076(2) -0.05623(9) 0.32358(9) 0.0356(5) Uani 1 1 d .
H16A H -0.0782 -0.0250 0.3202 0.053 Uiso 1 1 calc R
H16B H -0.0459 -0.0976 0.3322 0.053 Uiso 1 1 calc R
H16C H 0.0413 -0.0582 0.2859 0.053 Uiso 1 1 calc R
C17 C 0.48084(18) 0.03299(9) 0.36972(8) 0.0295(4) Uani 1 1 d .
H17A H 0.4841 0.0403 0.3265 0.044 Uiso 1 1 calc R
H17B H 0.4773 -0.0124 0.3776 0.044 Uiso 1 1 calc R
H17C H 0.5597 0.0508 0.3884 0.044 Uiso 1 1 calc R
C18 C 0.33810(18) 0.16026(8) 0.38837(8) 0.0289(4) Uani 1 1 d .
H18A H 0.2597 0.1806 0.4050 0.043 Uiso 1 1 calc R
H18B H 0.3426 0.1684 0.3453 0.043 Uiso 1 1 calc R
H18C H 0.4169 0.1772 0.4078 0.043 Uiso 1 1 calc R
C19 C 0.3225(2) 0.05862(9) 0.48595(8) 0.0343(4) Uani 1 1 d .
H19A H 0.2440 0.0789 0.5025 0.051 Uiso 1 1 calc R
H19B H 0.4014 0.0766 0.5045 0.051 Uiso 1 1 calc R
H19C H 0.3190 0.0133 0.4940 0.051 Uiso 1 1 calc R
C20 C 0.18450(17) 0.27091(7) 0.21605(8) 0.0211(3) Uani 1 1 d .
C21 C 0.25856(17) 0.31905(7) 0.24818(8) 0.0229(3) Uani 1 1 d .
C22 C 0.34226(17) 0.36009(8) 0.21612(8) 0.0278(4) Uani 1 1 d .
H22A H 0.3899 0.3914 0.2373 0.033 Uiso 1 1 calc R
C23 C 0.35707(18) 0.35580(8) 0.15352(8) 0.0302(4) Uani 1 1 d .
H23A H 0.4134 0.3839 0.1327 0.036 Uiso 1 1 calc R
C24 C 0.28661(18) 0.30891(8) 0.12251(8) 0.0277(4) Uani 1 1 d .
H24A H 0.2968 0.3057 0.0804 0.033 Uiso 1 1 calc R
C25 C 0.20068(17) 0.26618(7) 0.15216(7) 0.0214(3) Uani 1 1 d .
C26 C 0.24219(19) 0.32583(8) 0.31697(8) 0.0272(4) Uani 1 1 d .
H26A H 0.2349 0.2824 0.3339 0.033 Uiso 1 1 calc R
C27 C 0.1113(2) 0.36131(8) 0.33216(9) 0.0350(4) Uani 1 1 d .
H27A H 0.0375 0.3406 0.3119 0.053 Uiso 1 1 calc R
H27B H 0.1177 0.4051 0.3186 0.053 Uiso 1 1 calc R
H27C H 0.0969 0.3605 0.3754 0.053 Uiso 1 1 calc R
C28 C 0.3607(2) 0.35880(9) 0.34862(9) 0.0374(5) Uani 1 1 d .
H28A H 0.4422 0.3362 0.3391 0.056 Uiso 1 1 calc R
H28B H 0.3467 0.3584 0.3920 0.056 Uiso 1 1 calc R
H28C H 0.3675 0.4024 0.3347 0.056 Uiso 1 1 calc R
C29 C 0.11983(18) 0.21982(7) 0.11301(7) 0.0246(4) Uani 1 1 d .
H29A H 0.0819 0.1869 0.1400 0.030 Uiso 1 1 calc R
C30 C 0.2044(2) 0.18571(9) 0.06450(8) 0.0333(4) Uani 1 1 d .
H30A H 0.2774 0.1634 0.0838 0.050 Uiso 1 1 calc R
H30B H 0.2395 0.2168 0.0364 0.050 Uiso 1 1 calc R
H30C H 0.1493 0.1555 0.0429 0.050 Uiso 1 1 calc R
C31 C 0.00320(19) 0.25611(9) 0.08373(8) 0.0323(4) Uani 1 1 d .
H31A H -0.0491 0.2767 0.1149 0.048 Uiso 1 1 calc R
H31B H -0.0525 0.2265 0.0616 0.048 Uiso 1 1 calc R
H31C H 0.0378 0.2880 0.0562 0.048 Uiso 1 1 calc R
C32 C -0.20271(16) 0.15222(7) 0.16275(7) 0.0185(3) Uani 1 1 d .
C33 C -0.22113(16) 0.13154(7) 0.10201(7) 0.0204(3) Uani 1 1 d .
C34 C -0.32031(17) 0.16038(8) 0.06632(8) 0.0245(4) Uani 1 1 d .
H34A H -0.3335 0.1464 0.0265 0.029 Uiso 1 1 calc R
C35 C -0.39949(18) 0.20953(8) 0.08931(8) 0.0296(4) Uani 1 1 d .
H35A H -0.4657 0.2283 0.0652 0.036 Uiso 1 1 calc R
C36 C -0.37899(18) 0.23035(8) 0.14834(8) 0.0276(4) Uani 1 1 d .
H36A H -0.4315 0.2637 0.1634 0.033 Uiso 1 1 calc R
C37 C -0.28215(17) 0.20295(7) 0.18589(8) 0.0222(3) Uani 1 1 d .
C38 C -0.13361(17) 0.07856(7) 0.07560(7) 0.0221(3) Uani 1 1 d .
H38A H -0.0449 0.0822 0.0946 0.026 Uiso 1 1 calc R
C39 C -0.1897(2) 0.01224(8) 0.09222(9) 0.0359(5) Uani 1 1 d .
H39A H -0.2023 0.0096 0.1356 0.054 Uiso 1 1 calc R
H39B H -0.1276 -0.0204 0.0794 0.054 Uiso 1 1 calc R
H39C H -0.2743 0.0059 0.0721 0.054 Uiso 1 1 calc R
C40 C -0.11306(19) 0.08225(8) 0.00634(8) 0.0294(4) Uani 1 1 d .
H40A H -0.0762 0.1234 -0.0042 0.044 Uiso 1 1 calc R
H40B H -0.1978 0.0766 -0.0139 0.044 Uiso 1 1 calc R
H40C H -0.0523 0.0490 -0.0063 0.044 Uiso 1 1 calc R
C41 C -0.26957(17) 0.22772(7) 0.25080(8) 0.0232(3) Uani 1 1 d .
H41A H -0.1944 0.2050 0.2700 0.028 Uiso 1 1 calc R
C42 C -0.39646(19) 0.21240(9) 0.28760(8) 0.0332(4) Uani 1 1 d .
H42A H -0.3864 0.2283 0.3284 0.050 Uiso 1 1 calc R
H42B H -0.4098 0.1667 0.2887 0.050 Uiso 1 1 calc R
H42C H -0.4727 0.2325 0.2687 0.050 Uiso 1 1 calc R
C43 C -0.2381(2) 0.29965(8) 0.25310(9) 0.0344(4) Uani 1 1 d .
H43A H -0.2309 0.3132 0.2948 0.052 Uiso 1 1 calc R
H43B H -0.3088 0.3232 0.2334 0.052 Uiso 1 1 calc R
H43C H -0.1547 0.3078 0.2325 0.052 Uiso 1 1 calc R
H5 H -0.0862(19) 0.0838(9) 0.1889(8) 0.029(5) Uiso 1 1 d .
H4 H 0.095(2) 0.2418(9) 0.2837(9) 0.031(5) Uiso 1 1 d .

loop_
_atom_site_aniso_label
_atom_site_aniso_U_11
_atom_site_aniso_U_22
_atom_site_aniso_U_33
_atom_site_aniso_U_23
_atom_site_aniso_U_13
_atom_site_aniso_U_12
Al1 0.0176(2) 0.0183(2) 0.0158(2) 0.00028(17) 0.0000(2) -0.00120(18)
Si1 0.0251(3) 0.0242(2) 0.0248(3) 0.00515(18) -0.0025(2) -0.00509(19)
Si2 0.0201(2) 0.0247(2) 0.0189(2) -0.00028(17) -0.00317(19) -0.00106(18)
N1 0.0203(7) 0.0215(6) 0.0157(7) 0.0008(5) 0.0001(5) 0.0022(5)
N2 0.0194(7) 0.0212(6) 0.0152(7) -0.0007(5) 0.0015(6) 0.0003(5)
N3 0.0171(7) 0.0208(6) 0.0160(7) 0.0020(5) -0.0016(5) -0.0020(5)
N4 0.0324(8) 0.0224(7) 0.0167(8) -0.0019(5) 0.0048(7) -0.0059(6)
N5 0.0229(7) 0.0178(7) 0.0192(7) -0.0015(5) -0.0039(6) 0.0015(6)
C1 0.0156(8) 0.0185(7) 0.0196(8) -0.0011(6) -0.0005(6) -0.0053(6)
C2 0.0183(8) 0.0231(8) 0.0170(8) 0.0001(6) 0.0005(6) 0.0023(6)
C3 0.0285(10) 0.0357(10) 0.0254(10) -0.0077(7) -0.0017(8) -0.0003(7)
C4 0.0467(12) 0.0383(10) 0.0246(10) -0.0108(8) -0.0015(9) 0.0089(9)
C5 0.0429(12) 0.0475(11) 0.0241(10) 0.0048(8) 0.0122(9) 0.0207(9)
C6 0.0275(10) 0.0410(11) 0.0455(12) 0.0029(9) 0.0145(9) 0.0034(8)
C7 0.0253(10) 0.0278(9) 0.0306(10) 0.0002(7) 0.0071(8) -0.0002(7)
C8 0.0211(8) 0.0254(8) 0.0157(8) -0.0010(6) 0.0005(7) 0.0001(6)
C9 0.0238(9) 0.0342(9) 0.0221(9) -0.0031(7) 0.0036(8) -0.0053(7)
C10 0.0270(10) 0.0526(12) 0.0271(10) -0.0027(8) 0.0106(8) -0.0058(9)
C11 0.0323(11) 0.0539(12) 0.0309(11) -0.0098(9) 0.0090(9) 0.0053(9)
C12 0.0426(12) 0.0350(10) 0.0292(10) -0.0119(8) 0.0063(9) 0.0022(9)
C13 0.0290(9) 0.0255(8) 0.0246(9) -0.0037(6) 0.0039(8) 0.0002(7)
C14 0.0409(12) 0.0486(12) 0.0321(11) 0.0146(9) 0.0046(9) -0.0099(10)
C15 0.0405(12) 0.0241(9) 0.0532(13) 0.0066(8) -0.0083(11) -0.0012(8)
C16 0.0359(12) 0.0339(10) 0.0369(11) 0.0024(8) -0.0085(9) -0.0124(8)
C17 0.0254(10) 0.0326(9) 0.0304(10) -0.0003(7) -0.0023(8) -0.0001(8)
C18 0.0254(9) 0.0266(9) 0.0346(10) -0.0048(7) -0.0018(8) -0.0043(7)
C19 0.0331(11) 0.0464(11) 0.0233(10) 0.0007(8) -0.0068(8) 0.0000(9)
C20 0.0201(9) 0.0174(7) 0.0259(9) 0.0018(6) -0.0004(7) 0.0016(6)
C21 0.0226(9) 0.0193(7) 0.0267(9) 0.0004(6) -0.0025(8) 0.0006(6)
C22 0.0254(9) 0.0202(8) 0.0378(11) 0.0016(7) -0.0035(8) -0.0035(7)
C23 0.0296(10) 0.0253(9) 0.0357(11) 0.0048(7) 0.0044(8) -0.0078(7)
C24 0.0285(10) 0.0282(9) 0.0265(10) 0.0039(7) 0.0027(8) -0.0035(7)
C25 0.0238(9) 0.0191(8) 0.0213(9) 0.0023(6) -0.0003(7) 0.0000(6)
C26 0.0332(10) 0.0209(8) 0.0276(9) -0.0028(6) -0.0026(8) -0.0024(7)
C27 0.0374(11) 0.0312(10) 0.0365(11) -0.0094(8) 0.0012(9) -0.0018(8)
C28 0.0405(12) 0.0384(11) 0.0333(11) -0.0066(8) -0.0075(9) -0.0059(9)
C29 0.0302(10) 0.0242(8) 0.0193(9) 0.0024(6) 0.0030(7) -0.0064(7)
C30 0.0394(12) 0.0320(10) 0.0284(10) -0.0036(7) 0.0037(9) -0.0026(8)
C31 0.0287(11) 0.0358(10) 0.0323(11) 0.0028(7) -0.0018(8) -0.0059(8)
C32 0.0165(8) 0.0178(7) 0.0211(8) 0.0032(6) 0.0000(6) -0.0029(6)
C33 0.0191(8) 0.0208(8) 0.0214(9) 0.0017(6) -0.0005(7) -0.0018(6)
C34 0.0254(9) 0.0284(9) 0.0197(9) -0.0014(6) -0.0053(7) -0.0002(7)
C35 0.0238(9) 0.0359(10) 0.0292(10) 0.0023(7) -0.0078(8) 0.0075(8)
C36 0.0260(10) 0.0274(9) 0.0293(10) -0.0009(7) 0.0000(8) 0.0070(7)
C37 0.0209(9) 0.0225(8) 0.0232(9) 0.0007(6) -0.0008(7) -0.0014(6)
C38 0.0225(9) 0.0234(8) 0.0202(9) -0.0006(6) -0.0030(7) 0.0009(6)
C39 0.0484(12) 0.0250(9) 0.0343(11) -0.0008(7) 0.0022(10) -0.0007(8)
C40 0.0304(10) 0.0345(9) 0.0233(9) -0.0029(7) 0.0004(8) 0.0057(8)
C41 0.0227(9) 0.0241(8) 0.0227(9) -0.0021(6) -0.0006(8) 0.0020(6)
C42 0.0289(10) 0.0434(11) 0.0273(10) -0.0029(8) 0.0014(9) -0.0002(8)
C43 0.0423(12) 0.0272(9) 0.0336(11) -0.0048(7) -0.0028(10) -0.0025(8)

loop_
_atom_type_symbol
_atom_type_description
_atom_type_scat_dispersion_real
_atom_type_scat_dispersion_imag
_atom_type_scat_source
C C 0.0033 0.0016 'International Tables Vol C Tables 4.2.6.8 and 6.1.1.4'
H H 0.0000 0.0000 'International Tables Vol C Tables 4.2.6.8 and 6.1.1.4'
N N 0.0061 0.0033 'International Tables Vol C Tables 4.2.6.8 and 6.1.1.4'
Al Al 0.0645 0.0514 'International Tables Vol C Tables 4.2.6.8 and 6.1.1.4'
Si Si 0.0817 0.0704 'International Tables Vol C Tables 4.2.6.8 and 6.1.1.4'

loop_
_geom_angle_atom_site_label_1
_geom_angle_atom_site_label_2
_geom_angle_atom_site_label_3
_geom_angle
N5 Al1 N4 123.71(7)
N5 Al1 N1 108.31(6)
N4 Al1 N1 118.21(7)
N5 Al1 N2 118.97(6)
N4 Al1 N2 106.03(7)
N1 Al1 N2 69.75(5)
N5 Al1 C1 120.57(6)
N4 Al1 C1 115.72(6)
N1 Al1 C1 34.82(5)
N2 Al1 C1 34.99(5)
N3 Si1 C16 108.83(7)
N3 Si1 C14 111.33(8)
C16 Si1 C14 109.53(9)
N3 Si1 C15 108.49(8)
C16 Si1 C15 110.52(9)
C14 Si1 C15 108.14(10)
N3 Si2 C18 108.62(7)
N3 Si2 C17 112.17(7)
C18 Si2 C17 109.29(8)
N3 Si2 C19 109.03(8)
C18 Si2 C19 108.08(8)
C17 Si2 C19 109.57(9)
C1 N1 C2 125.56(13)
C1 N1 Al1 91.07(9)
C2 N1 Al1 142.61(10)
C1 N2 C8 124.18(13)
C1 N2 Al1 89.63(9)
C8 N2 Al1 146.04(10)
C1 N3 Si2 117.34(10)
C1 N3 Si1 118.60(10)
Si2 N3 Si1 124.01(8)
C20 N4 Al1 143.78(12)
C20 N4 H4 108.5(14)
Al1 N4 H4 103.7(13)
C32 N5 Al1 135.90(11)
C32 N5 H5 112.9(12)
Al1 N5 H5 108.1(12)
N1 C1 N2 109.38(13)
N1 C1 N3 125.07(14)
N2 C1 N3 125.54(14)
N1 C1 Al1 54.11(8)
N2 C1 Al1 55.39(8)
N3 C1 Al1 175.90(11)
N1 C2 C3 110.24(13)
N1 C2 C7 110.02(12)
C3 C2 C7 110.02(14)
N1 C2 H2A 108.8
C3 C2 H2A 108.8
C7 C2 H2A 108.8
C2 C3 C4 110.78(15)
C2 C3 H3A 109.5
C4 C3 H3A 109.5
C2 C3 H3B 109.5
C4 C3 H3B 109.5
H3A C3 H3B 108.1
C5 C4 C3 110.77(15)
C5 C4 H4A 109.5
C3 C4 H4A 109.5
C5 C4 H4B 109.5
C3 C4 H4B 109.5
H4A C4 H4B 108.1
C4 C5 C6 111.23(15)
C4 C5 H5A 109.4
C6 C5 H5A 109.4
C4 C5 H5B 109.4
C6 C5 H5B 109.4
H5A C5 H5B 108.0
C5 C6 C7 110.65(16)
C5 C6 H6A 109.5
C7 C6 H6A 109.5
C5 C6 H6B 109.5
C7 C6 H6B 109.5
H6A C6 H6B 108.1
C2 C7 C6 112.19(14)
C2 C7 H7A 109.2
C6 C7 H7A 109.2
C2 C7 H7B 109.2
C6 C7 H7B 109.2
H7A C7 H7B 107.9
N2 C8 C13 110.34(13)
N2 C8 C9 111.22(13)
C13 C8 C9 109.30(14)
N2 C8 H8A 108.6
C13 C8 H8A 108.6
C9 C8 H8A 108.6
C10 C9 C8 111.24(14)
C10 C9 H9A 109.4
C8 C9 H9A 109.4
C10 C9 H9B 109.4
C8 C9 H9B 109.4
H9A C9 H9B 108.0
C11 C10 C9 111.51(16)
C11 C10 H10A 109.3
C9 C10 H10A 109.3
C11 C10 H10B 109.3
C9 C10 H10B 109.3
H10A C10 H10B 108.0
C12 C11 C10 110.84(16)
C12 C11 H11A 109.5
C10 C11 H11A 109.5
C12 C11 H11B 109.5
C10 C11 H11B 109.5
H11A C11 H11B 108.1
C11 C12 C13 111.17(15)
C11 C12 H12A 109.4
C13 C12 H12A 109.4
C11 C12 H12B 109.4
C13 C12 H12B 109.4
H12A C12 H12B 108.0
C8 C13 C12 111.69(14)
C8 C13 H13A 109.3
C12 C13 H13A 109.3
C8 C13 H13B 109.3
C12 C13 H13B 109.3
H13A C13 H13B 107.9
Si1 C14 H14A 109.5
Si1 C14 H14B 109.5
H14A C14 H14B 109.5
Si1 C14 H14C 109.5
H14A C14 H14C 109.5
H14B C14 H14C 109.5
Si1 C15 H15A 109.5
Si1 C15 H15B 109.5
H15A C15 H15B 109.5
Si1 C15 H15C 109.5
H15A C15 H15C 109.5
H15B C15 H15C 109.5
Si1 C16 H16A 109.5
Si1 C16 H16B 109.5
H16A C16 H16B 109.5
Si1 C16 H16C 109.5
H16A C16 H16C 109.5
H16B C16 H16C 109.5
Si2 C17 H17A 109.5
Si2 C17 H17B 109.5
H17A C17 H17B 109.5
Si2 C17 H17C 109.5
H17A C17 H17C 109.5
H17B C17 H17C 109.5
Si2 C18 H18A 109.5
Si2 C18 H18B 109.5
H18A C18 H18B 109.5
Si2 C18 H18C 109.5
H18A C18 H18C 109.5
H18B C18 H18C 109.5
Si2 C19 H19A 109.5
Si2 C19 H19B 109.5
H19A C19 H19B 109.5
Si2 C19 H19C 109.5
H19A C19 H19C 109.5
H19B C19 H19C 109.5
N4 C20 C25 121.69(15)
N4 C20 C21 119.74(15)
C25 C20 C21 118.57(15)
C22 C21 C20 119.50(16)
C22 C21 C26 120.64(15)
C20 C21 C26 119.84(15)
C23 C22 C21 121.86(16)
C23 C22 H22A 119.1
C21 C22 H22A 119.1
C24 C23 C22 118.69(16)
C24 C23 H23A 120.7
C22 C23 H23A 120.7
C23 C24 C25 122.19(17)
C23 C24 H24A 118.9
C25 C24 H24A 118.9
C24 C25 C20 119.18(15)
C24 C25 C29 117.77(15)
C20 C25 C29 122.87(14)
C21 C26 C28 114.08(15)
C21 C26 C27 110.51(15)
C28 C26 C27 109.88(14)
C21 C26 H26A 107.4
C28 C26 H26A 107.4
C27 C26 H26A 107.4
C26 C27 H27A 109.5
C26 C27 H27B 109.5
H27A C27 H27B 109.5
C26 C27 H27C 109.5
H27A C27 H27C 109.5
H27B C27 H27C 109.5
C26 C28 H28A 109.5
C26 C28 H28B 109.5
H28A C28 H28B 109.5
C26 C28 H28C 109.5
H28A C28 H28C 109.5
H28B C28 H28C 109.5
C25 C29 C31 108.99(13)
C25 C29 C30 113.28(15)
C31 C29 C30 110.81(15)
C25 C29 H29A 107.9
C31 C29 H29A 107.9
C30 C29 H29A 107.9
C29 C30 H30A 109.5
C29 C30 H30B 109.5
H30A C30 H30B 109.5
C29 C30 H30C 109.5
H30A C30 H30C 109.5
H30B C30 H30C 109.5
C29 C31 H31A 109.5
C29 C31 H31B 109.5
H31A C31 H31B 109.5
C29 C31 H31C 109.5
H31A C31 H31C 109.5
H31B C31 H31C 109.5
C33 C32 C37 119.60(14)
C33 C32 N5 120.25(14)
C37 C32 N5 120.15(14)
C34 C33 C32 119.33(14)
C34 C33 C38 120.26(14)
C32 C33 C38 120.41(14)
C35 C34 C33 121.04(15)
C35 C34 H34A 119.5
C33 C34 H34A 119.5
C36 C35 C34 119.26(16)
C36 C35 H35A 120.4
C34 C35 H35A 120.4
C35 C36 C37 121.94(16)
C35 C36 H36A 119.0
C37 C36 H36A 119.0
C36 C37 C32 118.80(15)
C36 C37 C41 118.22(15)
C32 C37 C41 122.95(14)
C33 C38 C39 110.74(14)
C33 C38 C40 114.65(13)
C39 C38 C40 109.21(14)
C33 C38 H38A 107.3
C39 C38 H38A 107.3
C40 C38 H38A 107.3
C38 C39 H39A 109.5
C38 C39 H39B 109.5
H39A C39 H39B 109.5
C38 C39 H39C 109.5
H39A C39 H39C 109.5
H39B C39 H39C 109.5
C38 C40 H40A 109.5
C38 C40 H40B 109.5
H40A C40 H40B 109.5
C38 C40 H40C 109.5
H40A C40 H40C 109.5
H40B C40 H40C 109.5
C37 C41 C43 112.33(14)
C37 C41 C42 110.78(14)
C43 C41 C42 110.80(14)
C37 C41 H41A 107.6
C43 C41 H41A 107.6
C42 C41 H41A 107.6
C41 C42 H42A 109.5
C41 C42 H42B 109.5
H42A C42 H42B 109.5
C41 C42 H42C 109.5
H42A C42 H42C 109.5
H42B C42 H42C 109.5
C41 C43 H43A 109.5
C41 C43 H43B 109.5
H43A C43 H43B 109.5
C41 C43 H43C 109.5
H43A C43 H43C 109.5
H43B C43 H43C 109.5

loop_
_geom_bond_atom_site_label_1
_geom_bond_atom_site_label_2
_geom_bond_distance
Al1 N5 1.8022(14)
Al1 N4 1.8119(14)
Al1 N1 1.8960(13)
Al1 N2 1.9258(13)
Al1 C1 2.3399(16)
Si1 N3 1.7711(13)
Si1 C16 1.8560(18)
Si1 C14 1.862(2)
Si1 C15 1.8645(19)
Si2 N3 1.7619(14)
Si2 C18 1.8581(16)
Si2 C17 1.8609(18)
Si2 C19 1.8632(18)
N1 C1 1.336(2)
N1 C2 1.4621(19)
N2 C1 1.342(2)
N2 C8 1.4594(19)
N3 C1 1.4103(19)
N4 C20 1.401(2)
N4 H4 0.817(19)
N5 C32 1.413(2)
N5 H5 0.866(18)
C2 C3 1.524(2)
C2 C7 1.524(2)
C2 H2A 0.9800
C3 C4 1.527(2)
C3 H3A 0.9700
C3 H3B 0.9700
C4 C5 1.516(3)
C4 H4A 0.9700
C4 H4B 0.9700
C5 C6 1.524(3)
C5 H5A 0.9700
C5 H5B 0.9700
C6 C7 1.529(2)
C6 H6A 0.9700
C6 H6B 0.9700
C7 H7A 0.9700
C7 H7B 0.9700
C8 C13 1.527(2)
C8 C9 1.530(2)
C8 H8A 0.9800
C9 C10 1.525(2)
C9 H9A 0.9700
C9 H9B 0.9700
C10 C11 1.523(3)
C10 H10A 0.9700
C10 H10B 0.9700
C11 C12 1.523(3)
C11 H11A 0.9700
C11 H11B 0.9700
C12 C13 1.529(2)
C12 H12A 0.9700
C12 H12B 0.9700
C13 H13A 0.9700
C13 H13B 0.9700
C14 H14A 0.9600
C14 H14B 0.9600
C14 H14C 0.9600
C15 H15A 0.9600
C15 H15B 0.9600
C15 H15C 0.9600
C16 H16A 0.9600
C16 H16B 0.9600
C16 H16C 0.9600
C17 H17A 0.9600
C17 H17B 0.9600
C17 H17C 0.9600
C18 H18A 0.9600
C18 H18B 0.9600
C18 H18C 0.9600
C19 H19A 0.9600
C19 H19B 0.9600
C19 H19C 0.9600
C20 C25 1.413(2)
C20 C21 1.429(2)
C21 C22 1.385(2)
C21 C26 1.523(2)
C22 C23 1.383(2)
C22 H22A 0.9300
C23 C24 1.380(2)
C23 H23A 0.9300
C24 C25 1.394(2)
C24 H24A 0.9300
C25 C29 1.521(2)
C26 C28 1.530(2)
C26 C27 1.533(3)
C26 H26A 0.9800
C27 H27A 0.9600
C27 H27B 0.9600
C27 H27C 0.9600
C28 H28A 0.9600
C28 H28B 0.9600
C28 H28C 0.9600
C29 C31 1.526(2)
C29 C30 1.531(2)
C29 H29A 0.9800
C30 H30A 0.9600
C30 H30B 0.9600
C30 H30C 0.9600
C31 H31A 0.9600
C31 H31B 0.9600
C31 H31C 0.9600
C32 C33 1.411(2)
C32 C37 1.413(2)
C33 C34 1.395(2)
C33 C38 1.520(2)
C34 C35 1.386(2)
C34 H34A 0.9300
C35 C36 1.380(2)
C35 H35A 0.9300
C36 C37 1.390(2)
C36 H36A 0.9300
C37 C41 1.518(2)
C38 C39 1.532(2)
C38 C40 1.534(2)
C38 H38A 0.9800
C39 H39A 0.9600
C39 H39B 0.9600
C39 H39C 0.9600
C40 H40A 0.9600
C40 H40B 0.9600
C40 H40C 0.9600
C41 C43 1.530(2)
C41 C42 1.532(2)
C41 H41A 0.9800
C42 H42A 0.9600
C42 H42B 0.9600
C42 H42C 0.9600
C43 H43A 0.9600
C43 H43B 0.9600
C43 H43C 0.9600
